data_7060297
loop_
_publ_author_name
'Chetry, Sanjib'
'Sharma, Pranay'
'Frontera, Antonio'
'Saha, Utpal'
'Verma, Akalesh K.'
'Sarma, Bipul'
'Kalita, Paran Jyoti'
'Bhattacharyya, Manjit K.'

_publ_section_title
;
 Biologically relevant and energetically significant cooperative ternary
 (\p--\p)2/(\p--\p)1/(\p--\p)2 assemblies and fascinating discrete (H2O)21
 clusters in isostructural 2,5-pyridine dicarboxylato Co(ii) and Zn(ii)
 phenanthroline compounds: antiproliferative evaluation and theoretical
 studies
;
_journal_issue 7
_journal_name_full 'New Journal of Chemistry'
_journal_page_first 3699
_journal_page_last 3715
_journal_paper_doi 10.1039/D0NJ04338A
_journal_volume 45
_journal_year 2021
_chemical_formula_moiety C31H19N5O4Zn,9(H2O)
_chemical_formula_sum 'C31 H35 N5 O13 Zn'
_chemical_formula_weight 751.01
_space_group_crystal_system trigonal
_space_group_IT_number 148
_space_group_name_Hall '-R 3'
_space_group_name_H-M_alt 'R -3 :H'
_atom_sites_solution_hydrogens mixed
_audit_creation_method SHELXL-2014/7
_audit_update_record
;
2020-12-18 deposited with the CCDC.	2021-01-13 downloaded from the CCDC.
;
_cell_angle_alpha 90
_cell_angle_beta 90
_cell_angle_gamma 120
_cell_formula_units_Z 18
_cell_length_a 37.6663(7)
_cell_length_b 37.6663(7)
_cell_length_c 12.7165(3)
_cell_measurement_reflns_used 9960
_cell_measurement_temperature 100(2)
_cell_measurement_theta_max 22.54
_cell_measurement_theta_min 2.30
_cell_volume 15624.4(6)
_computing_cell_refinement 'Bruker SAINT'
_computing_data_collection 'Bruker APEX2'
_computing_data_reduction 'Bruker SAINT'
_computing_molecular_graphics 'Bruker SHELXTL'
_computing_publication_material 'Bruker SHELXTL'
_computing_structure_refinement 'SHELXL-2014/7 (Sheldrick, 2014)'
_computing_structure_solution 'SHELXS-97 (Sheldrick 2008)'
_diffrn_ambient_temperature 100(2)
_diffrn_measured_fraction_theta_full 1.000
_diffrn_measured_fraction_theta_max 1.000
_diffrn_measurement_device_type 'Bruker APEX-II CCD'
_diffrn_measurement_method '\f and \w scans'
_diffrn_radiation_type MoK\a
_diffrn_radiation_wavelength 0.71073
_diffrn_reflns_av_R_equivalents 0.0391
_diffrn_reflns_av_unetI/netI 0.0386
_diffrn_reflns_Laue_measured_fraction_full 1.000
_diffrn_reflns_Laue_measured_fraction_max 1.000
_diffrn_reflns_limit_h_max 46
_diffrn_reflns_limit_h_min -41
_diffrn_reflns_limit_k_max 43
_diffrn_reflns_limit_k_min -44
_diffrn_reflns_limit_l_max 15
_diffrn_reflns_limit_l_min -14
_diffrn_reflns_number 54476
_diffrn_reflns_point_group_measured_fraction_full 1.000
_diffrn_reflns_point_group_measured_fraction_max 1.000
_diffrn_reflns_theta_full 25.242
_diffrn_reflns_theta_max 26.000
_diffrn_reflns_theta_min 1.081
_exptl_absorpt_coefficient_mu 0.779
_exptl_absorpt_correction_T_max 0.915
_exptl_absorpt_correction_T_min 0.851
_exptl_absorpt_correction_type multi-scan
_exptl_absorpt_process_details SADABS
_exptl_crystal_colour colourless
_exptl_crystal_density_diffrn 1.437
_exptl_crystal_description block
_exptl_crystal_F_000 7020
_exptl_crystal_size_max 0.210
_exptl_crystal_size_mid 0.170
_exptl_crystal_size_min 0.110
_refine_diff_density_max 0.938
_refine_diff_density_min -1.003
_refine_diff_density_rms 0.103
_refine_ls_extinction_method none
_refine_ls_goodness_of_fit_ref 0.898
_refine_ls_hydrogen_treatment mixed
_refine_ls_matrix_type full
_refine_ls_number_parameters 444
_refine_ls_number_reflns 6818
_refine_ls_number_restraints 3
_refine_ls_restrained_S_all 0.914
_refine_ls_R_factor_all 0.0994
_refine_ls_R_factor_gt 0.0635
_refine_ls_shift/su_max 11.250
_refine_ls_shift/su_mean 0.166
_refine_ls_structure_factor_coef Fsqd
_refine_ls_weighting_details 'w=1/[\s^2^(Fo^2^)+(0.2000P)^2^+0.8969P] where P=(Fo^2^+2Fc^2^)/3'
_refine_ls_weighting_scheme calc
_refine_ls_wR_factor_gt 0.2068
_refine_ls_wR_factor_ref 0.2419
_reflns_Friedel_coverage 0.000
_reflns_number_gt 4421
_reflns_number_total 6818
_reflns_threshold_expression 'I > 2\s(I)'
_cod_data_source_file d0nj04338a2.cif
_cod_data_source_block bsznphenpdc
_cod_depositor_comments 'Adding full bibliography for 7060296--7060297.cif.'
_cod_original_cell_volume 15624.4(7)
_cod_database_code 7060297
_shelx_shelxl_version_number 2014/7
_shelx_space_group_comment
;
The symmetry employed for this shelxl refinement is uniquely defined
by the following loop, which should always be used as a source of
symmetry information in preference to the above space-group names.
They are only intended as comments.
;
_shelx_estimated_absorpt_t_min 0.854
_shelx_estimated_absorpt_t_max 0.919
_exptl_absorpt_special_details SADABS

loop_
_space_group_symop_operation_xyz
'x, y, z'
'-y, x-y, z'
'-x+y, -x, z'
'x+2/3, y+1/3, z+1/3'
'-y+2/3, x-y+1/3, z+1/3'
'-x+y+2/3, -x+1/3, z+1/3'
'x+1/3, y+2/3, z+2/3'
'-y+1/3, x-y+2/3, z+2/3'
'-x+y+1/3, -x+2/3, z+2/3'
'-x, -y, -z'
'y, -x+y, -z'
'x-y, x, -z'
'-x+2/3, -y+1/3, -z+1/3'
'y+2/3, -x+y+1/3, -z+1/3'
'x-y+2/3, x+1/3, -z+1/3'
'-x+1/3, -y+2/3, -z+2/3'
'y+1/3, -x+y+2/3, -z+2/3'
'x-y+1/3, x+2/3, -z+2/3'

loop_
_atom_site_label
_atom_site_type_symbol
_atom_site_fract_x
_atom_site_fract_y
_atom_site_fract_z
_atom_site_U_iso_or_equiv
_atom_site_adp_type
_atom_site_occupancy
_atom_site_site_symmetry_order
_atom_site_calc_flag
_atom_site_refinement_flags_posn
_atom_site_refinement_flags_adp
_atom_site_refinement_flags_occupancy
_atom_site_disorder_assembly
_atom_site_disorder_group
O5 O 0.87462(6) 0.37303(6) 0.81611(15) 0.0999(13) Uani 1 1 d G . . . .
H5A H 0.8969 0.3958 0.8193 0.150 Uiso 1 1 d G U . . .
H5B H 0.8793 0.3536 0.8294 0.150 Uiso 1 1 d G U . . .
O6 O 0.91215(9) 0.42118(9) 0.9931(2) 0.1220(17) Uani 1 1 d G . . . .
H6A H 0.8928 0.4042 1.0323 0.183 Uiso 1 1 d G U . . .
H6B H 0.9231 0.4090 0.9621 0.183 Uiso 1 1 d G U . . .
O7 O 0.79769(6) 0.30741(6) 0.76574(19) 0.1307(18) Uani 1 1 d G . . . .
H7A H 0.8165 0.3021 0.7821 0.196 Uiso 1 1 d G U . . .
H7B H 0.7823 0.2906 0.7190 0.196 Uiso 1 1 d G U . . .
O8 O 0.83842(9) 0.42149(7) 0.74782(19) 0.1211(16) Uani 1 1 d G . . . .
H8A H 0.8175 0.4087 0.7872 0.182 Uiso 1 1 d G U . . .
H8B H 0.8574 0.4172 0.7688 0.182 Uiso 1 1 d G U . . .
O9 O 0.89110(11) 0.21566(10) 0.6237(3) 0.143(2) Uani 1 1 d G . . . .
H9A H 0.8923 0.2020 0.5720 0.214 Uiso 1 1 d G U . . .
H9B H 0.8882 0.2353 0.6010 0.214 Uiso 1 1 d G U . . .
O10 O 0.80498(8) 0.25659(7) 0.6165(2) 0.142(2) Uani 1 1 d G . . . .
H10A H 0.7878 0.2536 0.5690 0.212 Uiso 1 1 d G U . . .
H10B H 0.7956 0.2347 0.6525 0.212 Uiso 1 1 d G U . . .
O11 O 0.88092(9) 0.27181(8) 0.5975(2) 0.154(2) Uani 1 1 d DG . . . .
O12 O 0.73775(11) 0.42284(12) 0.9571(3) 0.180(3) Uani 1 1 d G . . . .
H12A H 0.7207 0.4179 0.9077 0.270 Uiso 1 1 d G U . . .
H12B H 0.7332 0.4351 1.0068 0.270 Uiso 1 1 d G U . . .
Zn1 Zn 0.86674(2) 0.31473(2) 0.21044(3) 0.0468(2) Uani 1 1 d . . . . .
N3 N 0.82632(10) 0.33661(10) 0.1606(3) 0.0512(8) Uani 1 1 d . . . . .
N5 N 0.82498(10) 0.25207(10) 0.2654(2) 0.0488(8) Uani 1 1 d . . . . .
N1 N 0.92134(10) 0.31418(10) 0.2638(2) 0.0476(8) Uani 1 1 d . . . . .
N4 N 0.85686(10) 0.27800(10) 0.0724(2) 0.0503(8) Uani 1 1 d . . . . .
N2 N 0.85893(10) 0.34151(10) 0.3535(3) 0.0536(9) Uani 1 1 d . . . . .
O3 O 0.91408(9) 0.36788(8) 0.1416(2) 0.0544(7) Uani 1 1 d . . . . .
O4 O 0.98126(10) 0.40387(12) 0.1152(3) 0.0842(11) Uani 1 1 d . . . . .
O2 O 0.99012(15) 0.24841(13) 0.3993(4) 0.1072(14) Uani 1 1 d . . . . .
O1 O 0.93300(15) 0.23716(13) 0.4764(4) 0.0988(13) Uani 1 1 d . . . . .
C1 C 0.95101(13) 0.37556(13) 0.1538(3) 0.0514(10) Uani 1 1 d . . . . .
C2 C 0.95563(12) 0.34530(12) 0.2228(3) 0.0465(9) Uani 1 1 d . . . . .
C6 C 0.92474(14) 0.28719(13) 0.3240(3) 0.0549(10) Uani 1 1 d . . . . .
H6 H 0.9010 0.2663 0.3542 0.066 Uiso 1 1 calc R U . . .
C3 C 0.99393(14) 0.35002(15) 0.2418(4) 0.0639(12) Uani 1 1 d . . . . .
H3 H 1.0174 0.3723 0.2142 0.077 Uiso 1 1 calc R U . . .
C7 C 0.9613(2) 0.25462(17) 0.4130(4) 0.0743(15) Uani 1 1 d . . . . .
C5 C 0.96139(14) 0.28811(13) 0.3447(4) 0.0584(11) Uani 1 1 d . . . . .
C4 C 0.99683(16) 0.32091(17) 0.3027(4) 0.0703(13) Uani 1 1 d . . . . .
H4 H 1.0223 0.3233 0.3155 0.084 Uiso 1 1 calc R U . . .
C8 C 0.80966(13) 0.23927(15) 0.3624(4) 0.0618(12) Uani 1 1 d . . . . .
H8 H 0.8156 0.2589 0.4143 0.074 Uiso 1 1 calc R U . . .
C19 C 0.81520(12) 0.22316(12) 0.1906(3) 0.0463(9) Uani 1 1 d . . . . .
C18 C 0.83201(12) 0.23733(13) 0.0868(3) 0.0491(10) Uani 1 1 d . . . . .
C11 C 0.79017(13) 0.18090(13) 0.2099(4) 0.0584(11) Uani 1 1 d . . . . .
C17 C 0.87187(14) 0.29089(15) -0.0229(3) 0.0607(11) Uani 1 1 d . . . . .
H17 H 0.8888 0.3189 -0.0334 0.073 Uiso 1 1 calc R U . . .
C14 C 0.82194(14) 0.20827(15) 0.0049(4) 0.0618(12) Uani 1 1 d . . . . .
C9 C 0.78550(15) 0.19844(16) 0.3888(4) 0.0720(14) Uani 1 1 d . . . . .
H9 H 0.7759 0.1909 0.4572 0.086 Uiso 1 1 calc R U . . .
C10 C 0.77573(15) 0.16883(15) 0.3123(4) 0.0721(13) Uani 1 1 d . . . . .
H10 H 0.7597 0.1412 0.3289 0.087 Uiso 1 1 calc R U . . .
C15 C 0.83932(17) 0.22397(17) -0.0930(4) 0.0748(14) Uani 1 1 d . . . . .
H15 H 0.8341 0.2061 -0.1490 0.090 Uiso 1 1 calc R U . . .
C12 C 0.78122(16) 0.15282(15) 0.1247(5) 0.0757(15) Uani 1 1 d . . . . .
H12 H 0.7648 0.1248 0.1368 0.091 Uiso 1 1 calc R U . . .
C13 C 0.79586(16) 0.16589(16) 0.0289(5) 0.0745(14) Uani 1 1 d . . . . .
H13 H 0.7889 0.1467 -0.0247 0.089 Uiso 1 1 calc R U . . .
C31 C 0.81821(12) 0.35635(12) 0.2383(3) 0.0503(10) Uani 1 1 d . . . . .
C30 C 0.83511(13) 0.35832(12) 0.3401(3) 0.0512(10) Uani 1 1 d . . . . .
C29 C 0.87454(15) 0.34274(14) 0.4476(3) 0.0634(12) Uani 1 1 d . . . . .
H29 H 0.8913 0.3313 0.4563 0.076 Uiso 1 1 calc R U . . .
C23 C 0.79419(15) 0.37535(15) 0.2214(4) 0.0692(13) Uani 1 1 d . . . . .
C26 C 0.82526(15) 0.37622(14) 0.4251(4) 0.0662(13) Uani 1 1 d . . . . .
C20 C 0.81184(14) 0.33608(15) 0.0648(4) 0.0644(12) Uani 1 1 d . . . . .
H20 H 0.8179 0.3233 0.0109 0.077 Uiso 1 1 calc R U . . .
C22 C 0.77994(18) 0.37374(19) 0.1181(5) 0.0863(17) Uani 1 1 d . . . . .
H22 H 0.7649 0.3865 0.1022 0.104 Uiso 1 1 calc R U . . .
C28 C 0.86676(18) 0.36038(16) 0.5335(4) 0.0772(15) Uani 1 1 d . . . . .
H28 H 0.8784 0.3610 0.5985 0.093 Uiso 1 1 calc R U . . .
C27 C 0.84227(19) 0.37665(16) 0.5222(4) 0.0797(15) Uani 1 1 d . . . . .
H27 H 0.8367 0.3883 0.5799 0.096 Uiso 1 1 calc R U . . .
C25 C 0.80002(18) 0.39371(16) 0.4056(5) 0.0851(17) Uani 1 1 d . . . . .
H25 H 0.7935 0.4057 0.4607 0.102 Uiso 1 1 calc R U . . .
C21 C 0.78810(18) 0.35373(19) 0.0419(5) 0.0837(16) Uani 1 1 d . . . . .
H21 H 0.7778 0.3518 -0.0256 0.100 Uiso 1 1 calc R U . . .
C24 C 0.78534(18) 0.39324(16) 0.3078(6) 0.0833(16) Uani 1 1 d . . . . .
H24 H 0.7690 0.4050 0.2974 0.100 Uiso 1 1 calc R U . . .
C16 C 0.86368(16) 0.26482(18) -0.1080(4) 0.0744(14) Uani 1 1 d . . . . .
H16 H 0.8747 0.2752 -0.1739 0.089 Uiso 1 1 calc R U . . .
O13 O 0.8333 0.1667 0.6667 0.243(6) Uani 1 2 d S . P . .
O14 O 0.6667 0.3333 0.034(4) 0.278(18) Uani 0.5001 3 d S T P . .
O15 O 0.6667 0.3333 0.261(2) 0.427(18) Uani 1 3 d S T P . .
H11D H 0.9086(6) 0.292(2) 0.622(6) 0.28(3) Uiso 1 1 d D . . . .
H11E H 0.880(2) 0.276(5) 0.529(4) 0.45(12) Uiso 1 1 d D . . . .

loop_
_atom_site_aniso_label
_atom_site_aniso_U_11
_atom_site_aniso_U_22
_atom_site_aniso_U_33
_atom_site_aniso_U_23
_atom_site_aniso_U_13
_atom_site_aniso_U_12
O5 0.103(3) 0.136(4) 0.088(3) -0.005(2) -0.001(2) 0.080(3)
O6 0.170(5) 0.090(3) 0.107(3) 0.001(2) -0.038(3) 0.066(3)
O7 0.145(4) 0.109(4) 0.107(4) -0.002(3) 0.020(3) 0.041(3)
O8 0.150(4) 0.137(4) 0.102(3) -0.018(3) -0.017(3) 0.091(4)
O9 0.143(5) 0.204(6) 0.096(3) -0.030(4) -0.006(3) 0.098(5)
O10 0.135(4) 0.133(4) 0.104(4) -0.025(3) 0.000(3) 0.028(4)
O11 0.114(4) 0.190(6) 0.122(4) 0.008(4) -0.019(3) 0.048(4)
O12 0.173(6) 0.168(6) 0.232(8) 0.031(5) -0.022(5) 0.111(5)
Zn1 0.0468(3) 0.0471(3) 0.0464(3) -0.00037(18) 0.00142(18) 0.0234(2)
N3 0.049(2) 0.054(2) 0.0491(19) -0.0009(15) 0.0016(15) 0.0247(17)
N5 0.0418(18) 0.0496(19) 0.0485(18) 0.0017(15) 0.0022(14) 0.0178(16)
N1 0.050(2) 0.0462(19) 0.0501(18) -0.0019(15) -0.0035(15) 0.0269(16)
N4 0.051(2) 0.055(2) 0.0470(19) 0.0009(15) 0.0042(15) 0.0281(17)
N2 0.057(2) 0.051(2) 0.0487(19) -0.0034(15) 0.0011(15) 0.0234(18)
O3 0.0512(18) 0.0510(17) 0.0600(17) 0.0089(13) 0.0032(13) 0.0249(14)
O4 0.052(2) 0.087(2) 0.091(2) 0.039(2) 0.0061(17) 0.0182(19)
O2 0.119(4) 0.099(3) 0.135(4) -0.006(3) -0.032(3) 0.077(3)
O1 0.110(3) 0.080(3) 0.100(3) 0.022(2) -0.012(3) 0.043(3)
C1 0.054(3) 0.053(3) 0.043(2) -0.0032(18) 0.0008(18) 0.023(2)
C2 0.046(2) 0.054(2) 0.0418(19) -0.0021(17) 0.0003(16) 0.027(2)
C6 0.055(3) 0.049(2) 0.056(2) 0.0007(19) -0.0078(19) 0.023(2)
C3 0.049(3) 0.076(3) 0.062(3) 0.005(2) 0.003(2) 0.028(2)
C7 0.086(4) 0.071(3) 0.073(3) -0.018(3) -0.035(3) 0.044(3)
C5 0.067(3) 0.057(3) 0.061(3) -0.014(2) -0.017(2) 0.039(2)
C4 0.062(3) 0.096(4) 0.068(3) -0.003(3) -0.008(2) 0.050(3)
C8 0.057(3) 0.063(3) 0.052(2) 0.000(2) 0.005(2) 0.019(2)
C19 0.041(2) 0.049(2) 0.050(2) -0.0002(17) -0.0008(17) 0.0238(19)
C18 0.049(2) 0.050(2) 0.053(2) -0.0059(18) -0.0049(18) 0.028(2)
C11 0.044(2) 0.048(3) 0.080(3) -0.001(2) 0.001(2) 0.021(2)
C17 0.062(3) 0.066(3) 0.055(3) 0.004(2) 0.008(2) 0.033(2)
C14 0.057(3) 0.071(3) 0.065(3) -0.019(2) -0.008(2) 0.038(2)
C9 0.069(3) 0.073(3) 0.062(3) 0.018(3) 0.014(2) 0.026(3)
C10 0.058(3) 0.054(3) 0.093(4) 0.020(3) 0.014(3) 0.019(2)
C15 0.087(4) 0.081(4) 0.057(3) -0.020(3) -0.001(3) 0.042(3)
C12 0.066(3) 0.045(3) 0.101(4) -0.010(3) -0.001(3) 0.017(2)
C13 0.070(3) 0.057(3) 0.088(4) -0.025(3) -0.009(3) 0.026(3)
C31 0.047(2) 0.037(2) 0.065(3) 0.0047(18) 0.0054(19) 0.0192(18)
C30 0.054(2) 0.036(2) 0.060(2) -0.0019(17) 0.0076(19) 0.0200(19)
C29 0.074(3) 0.063(3) 0.049(2) -0.004(2) -0.001(2) 0.031(2)
C23 0.065(3) 0.057(3) 0.093(4) 0.003(3) -0.001(3) 0.036(3)
C26 0.066(3) 0.045(2) 0.078(3) -0.012(2) 0.010(2) 0.020(2)
C20 0.059(3) 0.073(3) 0.062(3) 0.005(2) -0.003(2) 0.034(3)
C22 0.074(4) 0.079(4) 0.114(5) 0.015(3) -0.011(3) 0.044(3)
C28 0.094(4) 0.068(3) 0.050(3) -0.008(2) -0.001(3) 0.026(3)
C27 0.095(4) 0.068(3) 0.062(3) -0.014(2) 0.013(3) 0.030(3)
C25 0.087(4) 0.059(3) 0.114(5) -0.017(3) 0.020(4) 0.040(3)
C21 0.088(4) 0.094(4) 0.071(3) 0.012(3) -0.015(3) 0.046(3)
C24 0.082(4) 0.067(3) 0.119(5) -0.003(3) 0.007(3) 0.051(3)
C16 0.080(3) 0.101(4) 0.047(3) -0.009(2) 0.007(2) 0.048(3)
O13 0.355(19) 0.176(10) 0.155(9) -0.025(8) 0.006(11) 0.101(12)
O14 0.24(2) 0.24(2) 0.35(5) 0.000 0.000 0.122(12)
O15 0.43(2) 0.43(2) 0.43(5) 0.000 0.000 0.214(11)

loop_
_atom_type_symbol
_atom_type_description
_atom_type_scat_dispersion_real
_atom_type_scat_dispersion_imag
_atom_type_scat_source
C C 0.0033 0.0016 'International Tables Vol C Tables 4.2.6.8 and 6.1.1.4'
H H 0.0000 0.0000 'International Tables Vol C Tables 4.2.6.8 and 6.1.1.4'
N N 0.0061 0.0033 'International Tables Vol C Tables 4.2.6.8 and 6.1.1.4'
O O 0.0106 0.0060 'International Tables Vol C Tables 4.2.6.8 and 6.1.1.4'
Zn Zn 0.2839 1.4301 'International Tables Vol C Tables 4.2.6.8 and 6.1.1.4'

loop_
_geom_angle_atom_site_label_1
_geom_angle_atom_site_label_2
_geom_angle_atom_site_label_3
_geom_angle
_geom_angle_site_symmetry_1
_geom_angle_site_symmetry_3
_geom_angle_publ_flag
H5A O5 H5B 109.4 . . ?
H6A O6 H6B 109.4 . . ?
H7A O7 H7B 109.4 . . ?
H8A O8 H8B 109.5 . . ?
H9A O9 H9B 109.5 . . ?
H10A O10 H10B 109.5 . . ?
H11D O11 H11E 106(3) . . ?
H12A O12 H12B 109.5 . . ?
O3 Zn1 N4 93.71(12) . . ?
O3 Zn1 N3 86.45(12) . . ?
N4 Zn1 N3 94.46(13) . . ?
O3 Zn1 N2 98.89(12) . . ?
N4 Zn1 N2 164.53(13) . . ?
N3 Zn1 N2 77.49(13) . . ?
O3 Zn1 N1 77.43(11) . . ?
N4 Zn1 N1 96.26(13) . . ?
N3 Zn1 N1 161.14(13) . . ?
N2 Zn1 N1 95.23(13) . . ?
O3 Zn1 N5 166.13(12) . . ?
N4 Zn1 N5 76.57(12) . . ?
N3 Zn1 N5 103.96(13) . . ?
N2 Zn1 N5 92.40(12) . . ?
N1 Zn1 N5 93.61(12) . . ?
C20 N3 C31 118.1(4) . . ?
C20 N3 Zn1 128.7(3) . . ?
C31 N3 Zn1 112.9(3) . . ?
C8 N5 C19 117.5(4) . . ?
C8 N5 Zn1 128.8(3) . . ?
C19 N5 Zn1 113.7(2) . . ?
C6 N1 C2 118.2(4) . . ?
C6 N1 Zn1 129.8(3) . . ?
C2 N1 Zn1 111.8(2) . . ?
C17 N4 C18 117.9(4) . . ?
C17 N4 Zn1 127.4(3) . . ?
C18 N4 Zn1 114.7(3) . . ?
C29 N2 C30 119.2(4) . . ?
C29 N2 Zn1 127.8(3) . . ?
C30 N2 Zn1 113.0(3) . . ?
C1 O3 Zn1 118.3(3) . . ?
O4 C1 O3 126.0(4) . . ?
O4 C1 C2 119.1(4) . . ?
O3 C1 C2 114.9(4) . . ?
N1 C2 C3 122.1(4) . . ?
N1 C2 C1 117.3(3) . . ?
C3 C2 C1 120.6(4) . . ?
N1 C6 C5 124.4(4) . . ?
N1 C6 H6 117.8 . . ?
C5 C6 H6 117.8 . . ?
C2 C3 C4 118.9(4) . . ?
C2 C3 H3 120.6 . . ?
C4 C3 H3 120.5 . . ?
O2 C7 O1 126.9(6) . . ?
O2 C7 C5 116.0(6) . . ?
O1 C7 C5 117.1(5) . . ?
C6 C5 C4 116.7(4) . . ?
C6 C5 C7 119.7(5) . . ?
C4 C5 C7 123.6(4) . . ?
C5 C4 C3 119.6(4) . . ?
C5 C4 H4 120.1 . . ?
C3 C4 H4 120.3 . . ?
N5 C8 C9 123.2(4) . . ?
N5 C8 H8 118.4 . . ?
C9 C8 H8 118.4 . . ?
N5 C19 C11 123.1(4) . . ?
N5 C19 C18 116.9(3) . . ?
C11 C19 C18 120.0(4) . . ?
N4 C18 C14 122.9(4) . . ?
N4 C18 C19 118.0(3) . . ?
C14 C18 C19 119.1(4) . . ?
C10 C11 C19 117.6(4) . . ?
C10 C11 C12 123.7(4) . . ?
C19 C11 C12 118.7(4) . . ?
N4 C17 C16 123.5(5) . . ?
N4 C17 H17 118.3 . . ?
C16 C17 H17 118.3 . . ?
C15 C14 C18 116.2(5) . . ?
C15 C14 C13 125.5(4) . . ?
C18 C14 C13 118.4(5) . . ?
C8 C9 C10 119.3(4) . . ?
C8 C9 H9 120.4 . . ?
C10 C9 H9 120.4 . . ?
C9 C10 C11 119.3(4) . . ?
C9 C10 H10 120.4 . . ?
C11 C10 H10 120.3 . . ?
C16 C15 C14 121.0(4) . . ?
C16 C15 H15 119.5 . . ?
C14 C15 H15 119.5 . . ?
C13 C12 C11 121.4(5) . . ?
C13 C12 H12 119.3 . . ?
C11 C12 H12 119.3 . . ?
C12 C13 C14 122.5(5) . . ?
C12 C13 H13 118.7 . . ?
C14 C13 H13 118.8 . . ?
N3 C31 C23 122.5(4) . . ?
N3 C31 C30 118.1(4) . . ?
C23 C31 C30 119.3(4) . . ?
N2 C30 C26 121.6(4) . . ?
N2 C30 C31 118.4(4) . . ?
C26 C30 C31 120.0(4) . . ?
N2 C29 C28 122.2(5) . . ?
N2 C29 H29 118.9 . . ?
C28 C29 H29 118.8 . . ?
C22 C23 C24 124.8(5) . . ?
C22 C23 C31 116.3(5) . . ?
C24 C23 C31 118.9(5) . . ?
C27 C26 C30 117.0(5) . . ?
C27 C26 C25 124.1(5) . . ?
C30 C26 C25 118.8(5) . . ?
N3 C20 C21 122.9(5) . . ?
N3 C20 H20 118.5 . . ?
C21 C20 H20 118.6 . . ?
C21 C22 C23 120.3(5) . . ?
C21 C22 H22 119.9 . . ?
C23 C22 H22 119.9 . . ?
C27 C28 C29 119.5(5) . . ?
C27 C28 H28 120.3 . . ?
C29 C28 H28 120.3 . . ?
C28 C27 C26 120.5(5) . . ?
C28 C27 H27 119.8 . . ?
C26 C27 H27 119.7 . . ?
C24 C25 C26 121.0(5) . . ?
C24 C25 H25 119.5 . . ?
C26 C25 H25 119.4 . . ?
C22 C21 C20 119.8(5) . . ?
C22 C21 H21 120.1 . . ?
C20 C21 H21 120.1 . . ?
C25 C24 C23 121.8(5) . . ?
C25 C24 H24 119.1 . . ?
C23 C24 H24 119.1 . . ?
C15 C16 C17 118.6(5) . . ?
C15 C16 H16 120.7 . . ?
C17 C16 H16 120.7 . . ?

loop_
_geom_bond_atom_site_label_1
_geom_bond_atom_site_label_2
_geom_bond_distance
_geom_bond_site_symmetry_2
_geom_bond_publ_flag
O5 H5A 0.8502 . ?
O5 H5B 0.8502 . ?
O6 H6A 0.8498 . ?
O6 H6B 0.8504 . ?
O7 H7A 0.8503 . ?
O7 H7B 0.8499 . ?
O8 H8A 0.8499 . ?
O8 H8B 0.8501 . ?
O9 H9A 0.8502 . ?
O9 H9B 0.8499 . ?
O10 H10A 0.8500 . ?
O10 H10B 0.8496 . ?
O11 H11D 0.98(2) . ?
O11 H11E 0.892(11) . ?
O12 H12A 0.8503 . ?
O12 H12B 0.8499 . ?
Zn1 O3 2.094(3) . ?
Zn1 N4 2.149(3) . ?
Zn1 N3 2.157(3) . ?
Zn1 N2 2.170(3) . ?
Zn1 N1 2.176(3) . ?
Zn1 N5 2.196(3) . ?
N3 C20 1.330(6) . ?
N3 C31 1.361(5) . ?
N5 C8 1.345(5) . ?
N5 C19 1.352(5) . ?
N1 C6 1.329(5) . ?
N1 C2 1.342(5) . ?
N4 C17 1.322(5) . ?
N4 C18 1.350(5) . ?
N2 C29 1.324(6) . ?
N2 C30 1.343(5) . ?
O3 C1 1.281(5) . ?
O4 C1 1.209(5) . ?
O2 C7 1.231(7) . ?
O1 C7 1.232(7) . ?
C1 C2 1.516(6) . ?
C2 C3 1.384(6) . ?
C6 C5 1.388(6) . ?
C6 H6 0.9300 . ?
C3 C4 1.391(7) . ?
C3 H3 0.9300 . ?
C7 C5 1.530(7) . ?
C5 C4 1.394(7) . ?
C4 H4 0.9300 . ?
C8 C9 1.380(7) . ?
C8 H8 0.9300 . ?
C19 C11 1.408(6) . ?
C19 C18 1.445(6) . ?
C18 C14 1.418(6) . ?
C11 C10 1.396(7) . ?
C11 C12 1.432(7) . ?
C17 C16 1.389(6) . ?
C17 H17 0.9300 . ?
C14 C15 1.394(7) . ?
C14 C13 1.428(7) . ?
C9 C10 1.384(7) . ?
C9 H9 0.9300 . ?
C10 H10 0.9300 . ?
C15 C16 1.354(7) . ?
C15 H15 0.9300 . ?
C12 C13 1.327(8) . ?
C12 H12 0.9300 . ?
C13 H13 0.9300 . ?
C31 C23 1.423(6) . ?
C31 C30 1.428(6) . ?
C30 C26 1.418(6) . ?
C29 C28 1.384(7) . ?
C29 H29 0.9300 . ?
C23 C22 1.409(8) . ?
C23 C24 1.413(8) . ?
C26 C27 1.387(7) . ?
C26 C25 1.423(8) . ?
C20 C21 1.386(7) . ?
C20 H20 0.9300 . ?
C22 C21 1.354(8) . ?
C22 H22 0.9300 . ?
C28 C27 1.346(8) . ?
C28 H28 0.9300 . ?
C27 H27 0.9300 . ?
C25 C24 1.358(8) . ?
C25 H25 0.9300 . ?
C21 H21 0.9300 . ?
C24 H24 0.9300 . ?
C16 H16 0.9300 . ?
